data_7114391
loop_
_publ_author_name
'Kim, YooJin'
'Jung, Duk-Young'

_publ_section_title
;
 Conformation change of the cyclohexanedicarboxylate ligand toward 2D and
 3D La(iii)-organic coordination networks
;
_journal_issue 8
_journal_name_full 'Chemical Communications'
_journal_page_first 908
_journal_paper_doi 10.1039/b200658h
_journal_year 2002
_chemical_formula_sum 'C16 H21 La O8'
_chemical_formula_weight 480.24
_chemical_name_common la(cis-chdc)(trans-chdc)
_chemical_name_systematic
; 
? 
;
_space_group_IT_number 14
_symmetry_cell_setting monoclinic
_symmetry_space_group_name_Hall '-P 2yn'
_symmetry_space_group_name_H-M 'P 1 21/n 1'
_atom_sites_solution_hydrogens geom
_atom_sites_solution_primary direct
_atom_sites_solution_secondary difmap
_audit_creation_method SHELXL-97
_cell_angle_alpha 90.00
_cell_angle_beta 96.774(9)
_cell_angle_gamma 90.00
_cell_formula_units_Z 4
_cell_length_a 10.6994(15)
_cell_length_b 8.3352(15)
_cell_length_c 18.8774(13)
_cell_measurement_reflns_used 35
_cell_measurement_temperature 296(2)
_cell_measurement_theta_max 12.48
_cell_measurement_theta_min 5.26
_cell_volume 1671.8(4)
_computing_cell_refinement 'Siemens XSCANS'
_computing_data_collection 'Siemens XSCANS'
_computing_data_reduction 'Siemens SHELXTL'
_computing_molecular_graphics 'Siemens SHELXTL'
_computing_publication_material 'Siemens SHELXTL'
_computing_structure_refinement 'SHELXL-97 (Sheldrick, 1997)'
_computing_structure_solution 'SHELXS-97 (Sheldrick, 1990)'
_diffrn_ambient_temperature 296(2)
_diffrn_measured_fraction_theta_full 0.993
_diffrn_measured_fraction_theta_max 0.993
_diffrn_measurement_device_type 'Siemens P4'
_diffrn_measurement_method '\w scans'
_diffrn_radiation_monochromator graphite
_diffrn_radiation_source 'fine-focus sealed tube'
_diffrn_radiation_type MoK\a
_diffrn_radiation_wavelength 0.71073
_diffrn_reflns_av_R_equivalents 0.0231
_diffrn_reflns_av_sigmaI/netI 0.0352
_diffrn_reflns_limit_h_max 12
_diffrn_reflns_limit_h_min 0
_diffrn_reflns_limit_k_max 0
_diffrn_reflns_limit_k_min -9
_diffrn_reflns_limit_l_max 22
_diffrn_reflns_limit_l_min -22
_diffrn_reflns_number 3084
_diffrn_reflns_theta_full 24.99
_diffrn_reflns_theta_max 24.99
_diffrn_reflns_theta_min 2.09
_diffrn_standards_interval_count 97
_diffrn_standards_number 3
_exptl_absorpt_coefficient_mu 2.598
_exptl_crystal_colour COLORLESS
_exptl_crystal_density_diffrn 1.908
_exptl_crystal_density_method 'not measured'
_exptl_crystal_description BLOCK
_exptl_crystal_F_000 952
_exptl_crystal_size_max 0.46
_exptl_crystal_size_mid 0.26
_exptl_crystal_size_min 0.24
_refine_diff_density_max 1.762
_refine_diff_density_min -1.879
_refine_diff_density_rms 0.171
_refine_ls_extinction_coef 0.0003(3)
_refine_ls_extinction_expression Fc^*^=kFc[1+0.001xFc^2^\l^3^/sin(2\q)]^-1/4^
_refine_ls_extinction_method SHELXL
_refine_ls_goodness_of_fit_ref 1.128
_refine_ls_hydrogen_treatment mixed
_refine_ls_matrix_type full
_refine_ls_number_parameters 247
_refine_ls_number_reflns 2916
_refine_ls_number_restraints 0
_refine_ls_restrained_S_all 1.128
_refine_ls_R_factor_all 0.0443
_refine_ls_R_factor_gt 0.0411
_refine_ls_shift/su_max 0.002
_refine_ls_shift/su_mean 0.000
_refine_ls_structure_factor_coef Fsqd
_refine_ls_weighting_details 'calc w=1/[\s^2^(Fo^2^)+(0.0565P)^2^+11.4688P] where P=(Fo^2^+2Fc^2^)/3'
_refine_ls_weighting_scheme calc
_refine_ls_wR_factor_gt 0.1154
_refine_ls_wR_factor_ref 0.1185
_reflns_number_gt 2688
_reflns_number_total 2916
_reflns_threshold_expression >2sigma(I)
_cod_data_source_file b200658h.txt
_cod_data_source_block la(cis-chdc)(trans-chdc)
_cod_original_sg_symbol_H-M P21/n
_cod_database_code 7114391

loop_
_symmetry_equiv_pos_as_xyz
'x, y, z'
'-x+1/2, y+1/2, -z+1/2'
'-x, -y, -z'
'x-1/2, -y-1/2, z-1/2'

loop_
_atom_site_label
_atom_site_type_symbol
_atom_site_fract_x
_atom_site_fract_y
_atom_site_fract_z
_atom_site_U_iso_or_equiv
_atom_site_adp_type
_atom_site_occupancy
_atom_site_symmetry_multiplicity
_atom_site_calc_flag
_atom_site_refinement_flags
La1 La 0.31128(3) 0.07484(4) 0.238733(17) 0.01683(17) Uani 1 1 d .
O1 O 0.1404(4) 0.2758(5) 0.1989(2) 0.0254(9) Uani 1 1 d .
O2 O 0.4591(4) -0.0100(6) 0.3442(2) 0.0313(11) Uani 1 1 d .
O3 O 0.4379(5) 0.2794(5) 0.1754(3) 0.0351(11) Uani 1 1 d .
O4 O 0.1584(4) 0.0136(6) 0.3198(3) 0.0324(11) Uani 1 1 d .
O5 O 0.2633(5) -0.0113(6) 0.1101(2) 0.0349(11) Uani 1 1 d .
O6 O 0.5158(5) -0.0573(6) 0.1994(3) 0.0409(13) Uani 1 1 d .
O7 O 0.1772(4) -0.1742(5) 0.1810(2) 0.0263(10) Uani 1 1 d .
O8 O 0.5984(7) 0.0954(7) 0.1222(4) 0.066(2) Uani 1 1 d .
HO8 H 0.544(9) 0.172(11) 0.140(5) 0.05(3) Uiso 1 1 d .
C1 C 0.4327(7) 0.4303(7) 0.1671(4) 0.0251(14) Uani 1 1 d .
C2 C 0.5456(6) 0.5178(8) 0.1442(4) 0.0306(15) Uani 1 1 d .
H2 H 0.599(6) 0.439(7) 0.128(3) 0.009(15) Uiso 1 1 d .
C3 C 0.6138(7) 0.6005(9) 0.2108(5) 0.0378(17) Uani 1 1 d .
H3A H 0.5534 0.6625 0.2338 0.045 Uiso 1 1 calc R
H3B H 0.6488 0.5193 0.2442 0.045 Uiso 1 1 calc R
C4 C 0.7198(7) 0.7115(9) 0.1925(6) 0.052(2) Uani 1 1 d .
H4A H 0.7536 0.7688 0.2352 0.062 Uiso 1 1 calc R
H4B H 0.7870 0.6466 0.1773 0.062 Uiso 1 1 calc R
C5 C 0.6776(7) 0.8325(9) 0.1344(5) 0.042(2) Uani 1 1 d .
H5 H 0.745(8) 0.887(9) 0.126(4) 0.04(2) Uiso 1 1 d .
C6 C 0.6138(8) 0.7446(9) 0.0683(5) 0.047(2) Uani 1 1 d .
H6A H 0.5837 0.8228 0.0322 0.056 Uiso 1 1 calc R
H6B H 0.6752 0.6770 0.0488 0.056 Uiso 1 1 calc R
C7 C 0.5031(7) 0.6411(8) 0.0861(4) 0.0328(15) Uani 1 1 d .
H7A H 0.4387 0.7095 0.1021 0.039 Uiso 1 1 calc R
H7B H 0.4666 0.5856 0.0434 0.039 Uiso 1 1 calc R
C8 C 0.5896(7) -0.0383(8) 0.1560(4) 0.0316(15) Uani 1 1 d .
C9 C 0.1999(6) -0.1341(8) 0.1184(3) 0.0240(13) Uani 1 1 d .
C10 C 0.1445(6) -0.2337(8) 0.0548(3) 0.0232(13) Uani 1 1 d .
H10 H 0.158(7) -0.349(9) 0.070(4) 0.029(18) Uiso 1 1 d .
C11 C 0.0009(5) -0.2081(8) 0.0444(3) 0.0213(12) Uani 1 1 d .
H11A H -0.0346 -0.2525 0.0851 0.026 Uiso 1 1 calc R
H11B H -0.0163 -0.0938 0.0431 0.026 Uiso 1 1 calc R
C12 C -0.0646(6) -0.2845(8) -0.0236(3) 0.0227(13) Uani 1 1 d .
H12A H -0.1505 -0.2456 -0.0316 0.027 Uiso 1 1 calc R
H12B H -0.0677 -0.3998 -0.0169 0.027 Uiso 1 1 calc R
C13 C 0.0011(6) -0.2489(8) -0.0905(3) 0.0233(13) Uani 1 1 d .
H13 H -0.003(7) -0.141(10) -0.100(4) 0.03(2) Uiso 1 1 d .
C14 C 0.1416(6) -0.2862(9) -0.0768(3) 0.0282(14) Uani 1 1 d .
H14A H 0.1814 -0.2588 -0.1188 0.034 Uiso 1 1 calc R
H14B H 0.1533 -0.4002 -0.0680 0.034 Uiso 1 1 calc R
C15 C 0.2036(6) -0.1918(8) -0.0128(3) 0.0272(14) Uani 1 1 d .
H15A H 0.1941 -0.0778 -0.0223 0.033 Uiso 1 1 calc R
H15B H 0.2929 -0.2159 -0.0056 0.033 Uiso 1 1 calc R
C16 C 0.4370(5) -0.1561(7) 0.3485(3) 0.0202(12) Uani 1 1 d .

loop_
_atom_site_aniso_label
_atom_site_aniso_U_11
_atom_site_aniso_U_22
_atom_site_aniso_U_33
_atom_site_aniso_U_23
_atom_site_aniso_U_13
_atom_site_aniso_U_12
La1 0.0157(2) 0.0179(2) 0.0167(2) 0.00010(12) 0.00109(14) -0.00006(12)
O1 0.022(2) 0.029(2) 0.023(2) -0.0006(18) -0.0054(17) -0.0001(18)
O2 0.035(3) 0.025(2) 0.031(2) 0.003(2) -0.008(2) -0.001(2)
O3 0.036(3) 0.020(2) 0.054(3) 0.003(2) 0.021(2) 0.001(2)
O4 0.031(3) 0.028(2) 0.041(3) -0.001(2) 0.013(2) -0.002(2)
O5 0.048(3) 0.033(3) 0.023(2) -0.003(2) 0.000(2) -0.016(2)
O6 0.040(3) 0.036(3) 0.051(3) 0.013(2) 0.027(3) 0.011(2)
O7 0.036(3) 0.025(2) 0.017(2) 0.0007(17) -0.0043(18) -0.0025(19)
O8 0.073(5) 0.031(3) 0.107(6) 0.022(3) 0.063(5) 0.016(3)
C1 0.030(4) 0.021(3) 0.027(3) -0.003(2) 0.014(3) 0.001(3)
C2 0.024(3) 0.021(3) 0.049(4) 0.000(3) 0.017(3) 0.000(3)
C3 0.028(4) 0.030(4) 0.054(5) 0.008(3) 0.001(3) -0.001(3)
C4 0.021(4) 0.031(4) 0.104(7) 0.002(4) 0.008(4) 0.000(3)
C5 0.025(4) 0.025(4) 0.080(6) 0.003(4) 0.030(4) -0.004(3)
C6 0.061(5) 0.028(4) 0.060(5) 0.008(4) 0.042(4) 0.000(4)
C7 0.040(4) 0.031(4) 0.030(3) 0.001(3) 0.012(3) -0.004(3)
C8 0.029(4) 0.023(3) 0.045(4) -0.001(3) 0.012(3) -0.002(3)
C9 0.022(3) 0.027(3) 0.023(3) -0.001(3) 0.001(2) 0.003(3)
C10 0.021(3) 0.028(3) 0.020(3) 0.000(3) -0.002(2) -0.001(3)
C11 0.020(3) 0.026(3) 0.017(3) -0.005(2) -0.001(2) -0.001(2)
C12 0.017(3) 0.029(3) 0.021(3) -0.003(3) -0.002(2) -0.002(2)
C13 0.024(3) 0.022(3) 0.023(3) -0.004(2) -0.001(2) 0.000(2)
C14 0.025(3) 0.040(4) 0.022(3) -0.007(3) 0.011(3) -0.004(3)
C15 0.021(3) 0.037(4) 0.023(3) 0.001(3) 0.003(3) -0.003(3)
C16 0.015(3) 0.024(3) 0.022(3) 0.000(2) 0.002(2) 0.004(2)

loop_
_atom_type_symbol
_atom_type_description
_atom_type_scat_dispersion_real
_atom_type_scat_dispersion_imag
_atom_type_scat_source
C C 0.0033 0.0016 'International Tables Vol C Tables 4.2.6.8 and 6.1.1.4'
H H 0.0000 0.0000 'International Tables Vol C Tables 4.2.6.8 and 6.1.1.4'
O O 0.0106 0.0060 'International Tables Vol C Tables 4.2.6.8 and 6.1.1.4'
La La -0.2871 2.4523 'International Tables Vol C Tables 4.2.6.8 and 6.1.1.4'

loop_
_geom_angle_atom_site_label_1
_geom_angle_atom_site_label_2
_geom_angle_atom_site_label_3
_geom_angle
_geom_angle_site_symmetry_1
_geom_angle_site_symmetry_3
O4 La1 O2 81.25(17) . .
O4 La1 O5 118.12(16) . .
O2 La1 O5 136.43(17) . .
O4 La1 O1 78.98(15) . .
O2 La1 O1 142.52(15) . .
O5 La1 O1 81.05(16) . .
O4 La1 O3 150.37(15) . .
O2 La1 O3 103.93(16) . .
O5 La1 O3 78.43(16) . .
O1 La1 O3 79.86(15) . .
O4 La1 O7 77.81(15) . 2
O2 La1 O7 77.22(14) . 2
O5 La1 O7 141.81(15) . 2
O1 La1 O7 67.67(13) . 2
O3 La1 O7 75.07(15) . 2
O4 La1 O6 137.35(16) . .
O2 La1 O6 68.71(18) . .
O5 La1 O6 72.04(19) . .
O1 La1 O6 142.10(15) . .
O3 La1 O6 69.13(15) . .
O7 La1 O6 121.42(17) 2 .
O4 La1 O7 74.02(15) . .
O2 La1 O7 111.33(14) . .
O5 La1 O7 49.51(14) . .
O1 La1 O7 93.33(14) . .
O3 La1 O7 127.84(15) . .
O7 La1 O7 148.61(3) 2 .
O6 La1 O7 89.11(16) . .
O4 La1 O1 69.47(15) . 2_545
O2 La1 O1 48.61(14) . 2_545
O5 La1 O1 99.14(14) . 2_545
O1 La1 O1 144.32(8) . 2_545
O3 La1 O1 135.46(14) . 2_545
O7 La1 O1 119.03(13) 2 2_545
O6 La1 O1 67.98(14) . 2_545
O7 La1 O1 62.73(12) . 2_545
O4 La1 C9 96.82(17) . .
O2 La1 C9 126.77(16) . .
O5 La1 C9 24.25(17) . .
O1 La1 C9 87.15(15) . .
O3 La1 C9 102.61(17) . .
O7 La1 C9 154.79(15) 2 .
O6 La1 C9 79.20(18) . .
O7 La1 C9 25.27(15) . .
O1 La1 C9 80.65(15) 2_545 .
O4 La1 C16 73.29(16) . .
O2 La1 C16 23.67(16) . .
O5 La1 C16 120.05(17) . .
O1 La1 C16 150.83(15) . .
O3 La1 C16 121.76(16) . .
O7 La1 C16 97.32(15) 2 .
O6 La1 C16 67.02(16) . .
O7 La1 C16 87.66(15) . .
O1 La1 C16 24.97(14) 2_545 .
C9 La1 C16 104.74(17) . .
C16 O1 La1 152.8(4) 2 .
C16 O1 La1 88.3(4) 2 2
La1 O1 La1 112.09(15) . 2
C16 O2 La1 102.8(4) . .
C1 O3 La1 134.5(4) . .
C1 O4 La1 147.7(4) 2_545 .
C9 O5 La1 99.5(4) . .
C8 O6 La1 139.9(5) . .
C9 O7 La1 138.9(4) . 2_545
C9 O7 La1 91.3(4) . .
La1 O7 La1 113.78(15) 2_545 .
O4 C1 O3 123.6(6) 2 .
O4 C1 C2 117.2(5) 2 .
O3 C1 C2 119.2(6) . .
C1 C2 C7 110.3(6) . .
C1 C2 C3 107.4(6) . .
C7 C2 C3 110.9(6) . .
C4 C3 C2 112.2(7) . .
C5 C4 C3 113.5(6) . .
C8 C5 C4 114.7(7) 1_565 .
C8 C5 C6 109.1(7) 1_565 .
C4 C5 C6 109.7(6) . .
C7 C6 C5 111.8(6) . .
C2 C7 C6 111.2(6) . .
O6 C8 O8 122.4(7) . .
O6 C8 C5 124.3(6) . 1_545
O8 C8 C5 113.3(6) . 1_545
O5 C9 O7 119.7(6) . .
O5 C9 C10 121.1(6) . .
O7 C9 C10 119.2(6) . .
O5 C9 La1 56.3(3) . .
O7 C9 La1 63.4(3) . .
C10 C9 La1 177.3(4) . .
C9 C10 C15 111.8(5) . .
C9 C10 C11 108.4(5) . .
C15 C10 C11 111.4(5) . .
C12 C11 C10 113.7(5) . .
C11 C12 C13 113.5(5) . .
C16 C13 C14 112.0(5) 4 .
C16 C13 C12 108.5(5) 4 .
C14 C13 C12 110.9(5) . .
C13 C14 C15 110.8(5) . .
C14 C15 C10 111.0(5) . .
O2 C16 O1 120.1(5) . 2_545
O2 C16 C13 119.6(5) . 4_656
O1 C16 C13 120.3(5) 2_545 4_656
O2 C16 La1 53.5(3) . .
O1 C16 La1 66.7(3) 2_545 .
C13 C16 La1 172.1(4) 4_656 .

loop_
_geom_bond_atom_site_label_1
_geom_bond_atom_site_label_2
_geom_bond_distance
_geom_bond_site_symmetry_2
La1 O4 2.422(5) .
La1 O2 2.495(4) .
La1 O5 2.527(4) .
La1 O1 2.528(4) .
La1 O3 2.560(4) .
La1 O7 2.578(4) 2
La1 O6 2.633(5) .
La1 O7 2.680(4) .
La1 O1 2.779(4) 2_545
La1 C9 2.996(6) .
La1 C16 3.025(6) .
O1 C16 1.277(7) 2
O1 La1 2.779(4) 2
O2 C16 1.245(8) .
O3 C1 1.268(7) .
O4 C1 1.246(8) 2_545
O5 C9 1.247(8) .
O6 C8 1.214(9) .
O7 C9 1.279(8) .
O7 La1 2.578(4) 2_545
O8 C8 1.293(9) .
C1 O4 1.246(8) 2
C1 C2 1.517(9) .
C2 C7 1.533(10) .
C2 C3 1.539(11) .
C3 C4 1.534(10) .
C4 C5 1.519(12) .
C5 C8 1.517(10) 1_565
C5 C6 1.535(13) .
C6 C7 1.535(10) .
C8 C5 1.517(10) 1_545
C9 C10 1.521(8) .
C10 C15 1.531(8) .
C10 C11 1.540(8) .
C11 C12 1.527(8) .
C12 C13 1.544(8) .
C13 C16 1.496(8) 4
C13 C14 1.527(9) .
C14 C15 1.527(9) .
C16 O1 1.277(7) 2_545
C16 C13 1.496(8) 4_656
